data_4024907
loop_
_publ_author_name
'Jian-Ping Qu'
'Chao Deng'
'Jian Zhou'
'Xiu-Li Sun'
'Yong Tang'

_publ_section_title
;
Switchable Reactions of Cyclopropanes with Enol Silyl Ethers. Controllable
Synthesis of Cyclopentanes and 1,6-Dicarbonyl Compounds
;
_journal_name_full 'Journal of Organic Chemistry'
_journal_page_first 7684
_journal_page_last 7689
_journal_paper_doi 10.1021/jo901340v
_journal_volume 74
_journal_year 2009
_chemical_formula_sum 'C30 H28 F6 N4 O4 Zn'
_chemical_formula_weight 687.93
_chemical_name_systematic
; 
 ? 
;
_space_group_IT_number 15
_symmetry_cell_setting monoclinic
_symmetry_space_group_name_Hall '-C 2yc'
_symmetry_space_group_name_H-M 'C 1 2/c 1'
_atom_sites_solution_hydrogens geom
_atom_sites_solution_primary direct
_atom_sites_solution_secondary difmap
_audit_creation_method SHELXL-97
_cell_angle_alpha 90.00
_cell_angle_beta 115.128(3)
_cell_angle_gamma 90.00
_cell_formula_units_Z 4
_cell_length_a 12.8153(18)
_cell_length_b 17.4849(18)
_cell_length_c 14.9184(18)
_cell_measurement_reflns_used 2864
_cell_measurement_temperature 293(2)
_cell_measurement_theta_max 51.233
_cell_measurement_theta_min 4.659
_cell_volume 3026.5(6)
_computing_cell_refinement 'Bruker SMART'
_computing_data_collection 'Bruker SMART'
_computing_data_reduction 'Bruker SHELXTL'
_computing_molecular_graphics 'Bruker SHELXTL'
_computing_publication_material 'Bruker SHELXTL'
_computing_structure_refinement 'SHELXL-97 (Sheldrick, 1997)'
_computing_structure_solution 'SHELXS-97 (Sheldrick, 1990)'
_diffrn_ambient_temperature 293(2)
_diffrn_measured_fraction_theta_full 0.998
_diffrn_measured_fraction_theta_max 0.998
_diffrn_measurement_device_type 'CCD area detector'
_diffrn_measurement_method 'phi and omega scans'
_diffrn_radiation_monochromator graphite
_diffrn_radiation_source 'fine-focus sealed tube'
_diffrn_radiation_type MoK\a
_diffrn_radiation_wavelength 0.71073
_diffrn_reflns_av_R_equivalents 0.1068
_diffrn_reflns_av_sigmaI/netI 0.0770
_diffrn_reflns_limit_h_max 14
_diffrn_reflns_limit_h_min -16
_diffrn_reflns_limit_k_max 22
_diffrn_reflns_limit_k_min -21
_diffrn_reflns_limit_l_max 19
_diffrn_reflns_limit_l_min -9
_diffrn_reflns_number 8863
_diffrn_reflns_theta_full 27.00
_diffrn_reflns_theta_max 27.00
_diffrn_reflns_theta_min 2.11
_exptl_absorpt_coefficient_mu 0.891
_exptl_absorpt_correction_T_max 1.0000
_exptl_absorpt_correction_T_min 0.8058
_exptl_absorpt_correction_type empirical
_exptl_absorpt_process_details sadabs
_exptl_crystal_colour colorless
_exptl_crystal_density_diffrn 1.510
_exptl_crystal_density_method 'not measured'
_exptl_crystal_description prismatic
_exptl_crystal_F_000 1408
_exptl_crystal_size_max 0.408
_exptl_crystal_size_mid 0.312
_exptl_crystal_size_min 0.170
_refine_diff_density_max 0.611
_refine_diff_density_min -0.469
_refine_diff_density_rms 0.068
_refine_ls_extinction_method none
_refine_ls_goodness_of_fit_ref 0.962
_refine_ls_hydrogen_treatment constr
_refine_ls_matrix_type full
_refine_ls_number_parameters 204
_refine_ls_number_reflns 3300
_refine_ls_number_restraints 0
_refine_ls_restrained_S_all 0.962
_refine_ls_R_factor_all 0.0670
_refine_ls_R_factor_gt 0.0532
_refine_ls_shift/su_max 0.000
_refine_ls_shift/su_mean 0.000
_refine_ls_structure_factor_coef Fsqd
_refine_ls_weighting_details 'calc w=1/[\s^2^(Fo^2^)+(0.0812P)^2^+0.0000P] where P=(Fo^2^+2Fc^2^)/3'
_refine_ls_weighting_scheme calc
_refine_ls_wR_factor_gt 0.1387
_refine_ls_wR_factor_ref 0.1463
_reflns_number_gt 2420
_reflns_number_total 3300
_reflns_threshold_expression >2sigma(I)
_cod_data_source_file jo901340v_si_001.cif
_cod_data_source_block cd29205
_cod_depositor_comments
;
The following automatic conversions were performed:
'_symmetry_cell_setting' value 'Monoclinic' changed to 'monoclinic'
according to '/home/saulius/struct/CIF-dictionaries/cif_core.dic'
dictionary named 'cif_core.dic' version 2.4.1 from 2010-06-29.

Automatic conversion script
Id: cif_fix_enum 1527 2010-12-29 10:47:43Z saulius 
;
_cod_original_sg_symbol_H-M C2/c
_cod_database_code 4024907

loop_
_symmetry_equiv_pos_as_xyz
'x, y, z'
'-x, y, -z+1/2'
'x+1/2, y+1/2, z'
'-x+1/2, y+1/2, -z+1/2'
'-x, -y, -z'
'x, -y, z-1/2'
'-x+1/2, -y+1/2, -z'
'x+1/2, -y+1/2, z-1/2'

loop_
_atom_site_label
_atom_site_type_symbol
_atom_site_fract_x
_atom_site_fract_y
_atom_site_fract_z
_atom_site_U_iso_or_equiv
_atom_site_adp_type
_atom_site_occupancy
_atom_site_symmetry_multiplicity
_atom_site_calc_flag
_atom_site_refinement_flags
_atom_site_disorder_assembly
_atom_site_disorder_group
Zn Zn 0.5000 0.71178(3) 0.7500 0.0540(2) Uani 1 2 d S . .
F1 F -0.2321(5) 0.5702(3) 0.2930(2) 0.201(2) Uani 1 1 d . . .
F2 F -0.3507(3) 0.5940(3) 0.3437(3) 0.207(2) Uani 1 1 d . . .
F3 F -0.2575(3) 0.49587(18) 0.3863(2) 0.1624(15) Uani 1 1 d . . .
O1 O 0.19138(17) 0.82230(14) 0.59161(17) 0.0701(6) Uani 1 1 d . . .
O2 O 0.2459(2) 0.62388(17) 0.81940(18) 0.0861(8) Uani 1 1 d . . .
N1 N 0.37022(18) 0.77364(13) 0.65865(17) 0.0514(6) Uani 1 1 d . . .
N2 N 0.4042(2) 0.65275(14) 0.79828(18) 0.0587(6) Uani 1 1 d . . .
C1 C 0.3736(3) 0.8349(2) 0.5940(3) 0.0737(9) Uani 1 1 d . . .
H1A H 0.3981 0.8157 0.5450 0.088 Uiso 1 1 calc R . .
H1B H 0.4259 0.8751 0.6318 0.088 Uiso 1 1 calc R . .
C2 C 0.2524(3) 0.86372(19) 0.5456(3) 0.0727(9) Uani 1 1 d . . .
H2A H 0.2498 0.9183 0.5563 0.087 Uiso 1 1 calc R . .
H2B H 0.2191 0.8540 0.4749 0.087 Uiso 1 1 calc R . .
C3 C 0.2663(2) 0.77002(16) 0.6549(2) 0.0511(6) Uani 1 1 d . . .
C4 C 0.2234(2) 0.72204(18) 0.7062(2) 0.0584(8) Uani 1 1 d . . .
C5 C 0.2946(2) 0.66810(19) 0.7719(2) 0.0586(7) Uani 1 1 d . . .
C6 C 0.3326(3) 0.5724(3) 0.8833(3) 0.0935(13) Uani 1 1 d . . .
H6A H 0.3093 0.5197 0.8655 0.112 Uiso 1 1 calc R . .
H6B H 0.3462 0.5804 0.9518 0.112 Uiso 1 1 calc R . .
C7 C 0.4382(3) 0.5905(2) 0.8688(3) 0.0856(11) Uani 1 1 d . . .
H7A H 0.5008 0.6059 0.9307 0.103 Uiso 1 1 calc R . .
H7B H 0.4625 0.5465 0.8429 0.103 Uiso 1 1 calc R . .
C8 C 0.1008(2) 0.7323(2) 0.6948(3) 0.0701(9) Uani 1 1 d . . .
H8A H 0.0975 0.7162 0.7557 0.084 Uiso 1 1 calc R . .
H8B H 0.0822 0.7864 0.6863 0.084 Uiso 1 1 calc R . .
C9 C 0.0099(2) 0.68951(19) 0.6101(2) 0.0587(7) Uani 1 1 d . . .
C10 C -0.0729(3) 0.7252(2) 0.5307(3) 0.0772(10) Uani 1 1 d . . .
H10 H -0.0734 0.7784 0.5285 0.093 Uiso 1 1 calc R . .
C11 C -0.1553(3) 0.6860(2) 0.4540(3) 0.0816(10) Uani 1 1 d . . .
H11 H -0.2088 0.7127 0.4003 0.098 Uiso 1 1 calc R . .
C12 C -0.1599(3) 0.6091(2) 0.4553(2) 0.0679(8) Uani 1 1 d . . .
C13 C -0.0791(3) 0.5703(2) 0.5343(3) 0.0802(10) Uani 1 1 d . . .
H13 H -0.0803 0.5171 0.5362 0.096 Uiso 1 1 calc R . .
C14 C 0.0041(3) 0.6107(2) 0.6111(3) 0.0789(10) Uani 1 1 d . . .
H14 H 0.0577 0.5841 0.6649 0.095 Uiso 1 1 calc R . .
C15 C -0.2476(4) 0.5664(3) 0.3717(3) 0.1104(12) Uani 1 1 d . . .

loop_
_atom_site_aniso_label
_atom_site_aniso_U_11
_atom_site_aniso_U_22
_atom_site_aniso_U_33
_atom_site_aniso_U_23
_atom_site_aniso_U_13
_atom_site_aniso_U_12
Zn 0.0399(3) 0.0634(3) 0.0675(3) 0.000 0.0312(2) 0.000
F1 0.297(6) 0.216(4) 0.088(2) -0.052(2) 0.081(3) -0.135(4)
F2 0.094(2) 0.202(4) 0.219(4) -0.087(3) -0.036(3) 0.003(2)
F3 0.179(3) 0.108(2) 0.128(2) 0.0140(19) -0.005(2) -0.068(2)
O1 0.0510(11) 0.0858(15) 0.0769(15) 0.0096(12) 0.0302(11) 0.0136(10)
O2 0.0640(13) 0.124(2) 0.0816(16) 0.0187(15) 0.0417(13) -0.0210(14)
N1 0.0437(11) 0.0592(13) 0.0608(14) 0.0027(11) 0.0314(11) 0.0017(9)
N2 0.0493(13) 0.0692(14) 0.0611(14) 0.0017(12) 0.0269(12) -0.0070(11)
C1 0.0632(19) 0.082(2) 0.083(2) 0.0177(19) 0.0381(18) -0.0007(16)
C2 0.076(2) 0.067(2) 0.083(2) 0.0069(17) 0.0404(19) 0.0118(16)
C3 0.0427(13) 0.0637(16) 0.0518(15) -0.0088(13) 0.0247(13) 0.0026(11)
C4 0.0393(13) 0.086(2) 0.0596(17) -0.0128(16) 0.0301(14) -0.0083(13)
C5 0.0527(16) 0.077(2) 0.0562(17) -0.0084(15) 0.0330(15) -0.0186(14)
C6 0.097(3) 0.105(3) 0.079(2) 0.023(2) 0.038(2) -0.029(2)
C7 0.071(2) 0.090(3) 0.090(3) 0.027(2) 0.029(2) -0.0076(18)
C8 0.0470(15) 0.102(2) 0.076(2) -0.0173(18) 0.0403(16) -0.0067(15)
C9 0.0406(14) 0.084(2) 0.0650(18) -0.0045(16) 0.0354(14) -0.0040(13)
C10 0.071(2) 0.068(2) 0.087(3) 0.0002(19) 0.028(2) -0.0036(16)
C11 0.072(2) 0.087(2) 0.074(2) 0.018(2) 0.0191(19) -0.0003(19)
C12 0.0614(18) 0.081(2) 0.0635(19) 0.0050(17) 0.0291(16) -0.0115(15)
C13 0.069(2) 0.073(2) 0.089(3) 0.0108(19) 0.024(2) -0.0046(16)
C14 0.0539(17) 0.090(2) 0.084(2) 0.015(2) 0.0204(18) 0.0003(16)
C15 0.132(3) 0.102(3) 0.076(3) 0.009(2) 0.021(2) -0.021(2)

loop_
_atom_type_symbol
_atom_type_description
_atom_type_scat_dispersion_real
_atom_type_scat_dispersion_imag
_atom_type_scat_source
C C 0.0033 0.0016 'International Tables Vol C Tables 4.2.6.8 and 6.1.1.4'
H H 0.0000 0.0000 'International Tables Vol C Tables 4.2.6.8 and 6.1.1.4'
N N 0.0061 0.0033 'International Tables Vol C Tables 4.2.6.8 and 6.1.1.4'
O O 0.0106 0.0060 'International Tables Vol C Tables 4.2.6.8 and 6.1.1.4'
F F 0.0171 0.0103 'International Tables Vol C Tables 4.2.6.8 and 6.1.1.4'
Zn Zn 0.2839 1.4301 'International Tables Vol C Tables 4.2.6.8 and 6.1.1.4'

loop_
_geom_angle_atom_site_label_1
_geom_angle_atom_site_label_2
_geom_angle_atom_site_label_3
_geom_angle
_geom_angle_site_symmetry_1
_geom_angle_site_symmetry_3
_geom_angle_publ_flag
N2 Zn N2 116.46(15) 2_656 . ?
N2 Zn N1 93.83(10) 2_656 2_656 ?
N2 Zn N1 120.81(10) . 2_656 ?
N2 Zn N1 120.81(10) 2_656 . ?
N2 Zn N1 93.83(10) . . ?
N1 Zn N1 113.28(14) 2_656 . ?
C3 O1 C2 107.5(2) . . ?
C5 O2 C6 107.8(2) . . ?
C3 N1 C1 108.8(2) . . ?
C3 N1 Zn 123.2(2) . . ?
C1 N1 Zn 127.60(18) . . ?
C5 N2 C7 109.0(3) . . ?
C5 N2 Zn 122.6(2) . . ?
C7 N2 Zn 128.4(2) . . ?
N1 C1 C2 104.6(2) . . ?
N1 C1 H1A 110.8 . . ?
C2 C1 H1A 110.8 . . ?
N1 C1 H1B 110.8 . . ?
C2 C1 H1B 110.8 . . ?
H1A C1 H1B 108.9 . . ?
O1 C2 C1 105.3(3) . . ?
O1 C2 H2A 110.7 . . ?
C1 C2 H2A 110.7 . . ?
O1 C2 H2B 110.7 . . ?
C1 C2 H2B 110.7 . . ?
H2A C2 H2B 108.8 . . ?
N1 C3 O1 113.5(3) . . ?
N1 C3 C4 129.4(3) . . ?
O1 C3 C4 117.1(2) . . ?
C5 C4 C3 120.1(2) . . ?
C5 C4 C8 120.0(3) . . ?
C3 C4 C8 119.8(3) . . ?
N2 C5 O2 113.2(3) . . ?
N2 C5 C4 130.5(3) . . ?
O2 C5 C4 116.3(3) . . ?
O2 C6 C7 105.4(3) . . ?
O2 C6 H6A 110.7 . . ?
C7 C6 H6A 110.7 . . ?
O2 C6 H6B 110.7 . . ?
C7 C6 H6B 110.7 . . ?
H6A C6 H6B 108.8 . . ?
N2 C7 C6 104.7(3) . . ?
N2 C7 H7A 110.8 . . ?
C6 C7 H7A 110.8 . . ?
N2 C7 H7B 110.8 . . ?
C6 C7 H7B 110.8 . . ?
H7A C7 H7B 108.9 . . ?
C9 C8 C4 115.5(3) . . ?
C9 C8 H8A 108.4 . . ?
C4 C8 H8A 108.4 . . ?
C9 C8 H8B 108.4 . . ?
C4 C8 H8B 108.4 . . ?
H8A C8 H8B 107.5 . . ?
C10 C9 C14 116.2(3) . . ?
C10 C9 C8 122.8(3) . . ?
C14 C9 C8 120.9(3) . . ?
C9 C10 C11 122.6(3) . . ?
C9 C10 H10 118.7 . . ?
C11 C10 H10 118.7 . . ?
C12 C11 C10 120.8(3) . . ?
C12 C11 H11 119.6 . . ?
C10 C11 H11 119.6 . . ?
C11 C12 C13 119.0(3) . . ?
C11 C12 C15 121.0(3) . . ?
C13 C12 C15 120.1(4) . . ?
C12 C13 C14 119.6(3) . . ?
C12 C13 H13 120.2 . . ?
C14 C13 H13 120.2 . . ?
C9 C14 C13 121.9(3) . . ?
C9 C14 H14 119.1 . . ?
C13 C14 H14 119.1 . . ?
F3 C15 F1 105.9(5) . . ?
F3 C15 F2 104.7(4) . . ?
F1 C15 F2 102.7(5) . . ?
F3 C15 C12 116.2(4) . . ?
F1 C15 C12 113.0(4) . . ?
F2 C15 C12 113.0(4) . . ?

loop_
_geom_bond_atom_site_label_1
_geom_bond_atom_site_label_2
_geom_bond_distance
_geom_bond_site_symmetry_2
_geom_bond_publ_flag
Zn N2 1.960(2) 2_656 ?
Zn N2 1.960(2) . ?
Zn N1 1.967(2) 2_656 ?
Zn N1 1.967(2) . ?
F1 C15 1.273(5) . ?
F2 C15 1.297(6) . ?
F3 C15 1.269(5) . ?
O1 C3 1.371(4) . ?
O1 C2 1.436(4) . ?
O2 C5 1.366(3) . ?
O2 C6 1.432(5) . ?
N1 C3 1.311(3) . ?
N1 C1 1.454(4) . ?
N2 C5 1.315(4) . ?
N2 C7 1.447(4) . ?
C1 C2 1.495(5) . ?
C1 H1A 0.9700 . ?
C1 H1B 0.9700 . ?
C2 H2A 0.9700 . ?
C2 H2B 0.9700 . ?
C3 C4 1.396(4) . ?
C4 C5 1.387(4) . ?
C4 C8 1.517(4) . ?
C6 C7 1.492(5) . ?
C6 H6A 0.9700 . ?
C6 H6B 0.9700 . ?
C7 H7A 0.9700 . ?
C7 H7B 0.9700 . ?
C8 C9 1.505(4) . ?
C8 H8A 0.9700 . ?
C8 H8B 0.9700 . ?
C9 C10 1.360(5) . ?
C9 C14 1.380(5) . ?
C10 C11 1.367(5) . ?
C10 H10 0.9300 . ?
C11 C12 1.346(5) . ?
C11 H11 0.9300 . ?
C12 C13 1.373(5) . ?
C12 C15 1.478(5) . ?
C13 C14 1.383(5) . ?
C13 H13 0.9300 . ?
C14 H14 0.9300 . ?

loop_
_geom_torsion_atom_site_label_1
_geom_torsion_atom_site_label_2
_geom_torsion_atom_site_label_3
_geom_torsion_atom_site_label_4
_geom_torsion
_geom_torsion_site_symmetry_1
_geom_torsion_site_symmetry_2
_geom_torsion_site_symmetry_3
_geom_torsion_site_symmetry_4
_geom_torsion_publ_flag
N2 Zn N1 C3 130.0(2) 2_656 . . . ?
N2 Zn N1 C3 6.0(2) . . . . ?
N1 Zn N1 C3 -120.0(2) 2_656 . . . ?
N2 Zn N1 C1 -57.2(3) 2_656 . . . ?
N2 Zn N1 C1 178.7(3) . . . . ?
N1 Zn N1 C1 52.7(2) 2_656 . . . ?
N2 Zn N2 C5 -132.9(3) 2_656 . . . ?
N1 Zn N2 C5 114.6(2) 2_656 . . . ?
N1 Zn N2 C5 -5.5(2) . . . . ?
N2 Zn N2 C7 50.3(3) 2_656 . . . ?
N1 Zn N2 C7 -62.3(3) 2_656 . . . ?
N1 Zn N2 C7 177.7(3) . . . . ?
C3 N1 C1 C2 -3.8(4) . . . . ?
Zn N1 C1 C2 -177.4(2) . . . . ?
C3 O1 C2 C1 -4.3(3) . . . . ?
N1 C1 C2 O1 4.9(3) . . . . ?
C1 N1 C3 O1 1.2(3) . . . . ?
Zn N1 C3 O1 175.10(18) . . . . ?
C1 N1 C3 C4 -178.0(3) . . . . ?
Zn N1 C3 C4 -4.0(4) . . . . ?
C2 O1 C3 N1 2.1(3) . . . . ?
C2 O1 C3 C4 -178.6(3) . . . . ?
N1 C3 C4 C5 -0.5(5) . . . . ?
O1 C3 C4 C5 -179.6(3) . . . . ?
N1 C3 C4 C8 175.7(3) . . . . ?
O1 C3 C4 C8 -3.4(4) . . . . ?
C7 N2 C5 O2 1.9(4) . . . . ?
Zn N2 C5 O2 -175.47(19) . . . . ?
C7 N2 C5 C4 -179.5(3) . . . . ?
Zn N2 C5 C4 3.1(5) . . . . ?
C6 O2 C5 N2 -1.1(4) . . . . ?
C6 O2 C5 C4 -179.9(3) . . . . ?
C3 C4 C5 N2 1.1(5) . . . . ?
C8 C4 C5 N2 -175.2(3) . . . . ?
C3 C4 C5 O2 179.6(3) . . . . ?
C8 C4 C5 O2 3.4(4) . . . . ?
C5 O2 C6 C7 -0.1(4) . . . . ?
C5 N2 C7 C6 -1.9(4) . . . . ?
Zn N2 C7 C6 175.3(2) . . . . ?
O2 C6 C7 N2 1.2(4) . . . . ?
C5 C4 C8 C9 -96.0(4) . . . . ?
C3 C4 C8 C9 87.7(4) . . . . ?
C4 C8 C9 C10 -113.8(4) . . . . ?
C4 C8 C9 C14 68.5(4) . . . . ?
C14 C9 C10 C11 -2.2(5) . . . . ?
C8 C9 C10 C11 -180.0(3) . . . . ?
C9 C10 C11 C12 1.9(6) . . . . ?
C10 C11 C12 C13 -1.1(6) . . . . ?
C10 C11 C12 C15 -179.0(4) . . . . ?
C11 C12 C13 C14 0.7(5) . . . . ?
C15 C12 C13 C14 178.6(4) . . . . ?
C10 C9 C14 C13 1.8(5) . . . . ?
C8 C9 C14 C13 179.6(3) . . . . ?
C12 C13 C14 C9 -1.1(5) . . . . ?
C11 C12 C15 F3 -168.8(4) . . . . ?
C13 C12 C15 F3 13.3(6) . . . . ?
C11 C12 C15 F1 68.4(6) . . . . ?
C13 C12 C15 F1 -109.5(5) . . . . ?
C11 C12 C15 F2 -47.7(6) . . . . ?
C13 C12 C15 F2 134.4(5) . . . . ?
